data_7028647
loop_
_publ_author_name
'Ganeshpandian, Mani'
'Loganathan, Rangasamy'
'Suresh, Eringathodi'
'Riyasdeen, Anvarbatcha'
'Akbarsha, Mohammad Abdulkadher'
'Palaniandavar, Mallayan'

_publ_section_title
;
 New ruthenium(II) arene complexes of anthracenyl-appended
 diazacycloalkanes: effect of ligand intercalation and hydrophobicity on
 DNA and protein binding and cleavage and cytotoxicity.
;
_journal_issue 3
_journal_name_full 'Dalton transactions (Cambridge, England : 2003)'
_journal_page_first 1203
_journal_page_last 1219
_journal_paper_doi 10.1039/c3dt51641e
_journal_volume 43
_journal_year 2014
_chemical_formula_sum 'C16 H28 Cl F6 N2 P Ru'
_chemical_formula_weight 529.89
_chemical_name_systematic
; 
 ? 
;
_space_group_IT_number 33
_symmetry_cell_setting orthorhombic
_symmetry_space_group_name_Hall 'P 2c -2n'
_symmetry_space_group_name_H-M 'P n a 21'
_atom_sites_solution_hydrogens geom
_atom_sites_solution_primary direct
_atom_sites_solution_secondary difmap
_audit_creation_method SHELXL-97
_cell_angle_alpha 90.00
_cell_angle_beta 90.00
_cell_angle_gamma 90.00
_cell_formula_units_Z 4
_cell_length_a 20.6176(2)
_cell_length_b 11.03910(10)
_cell_length_c 8.79290(10)
_cell_measurement_reflns_used 1846
_cell_measurement_temperature 295(2)
_cell_measurement_theta_max 26.67
_cell_measurement_theta_min 2.56
_cell_volume 2001.26(3)
_computing_cell_refinement 'BRUKER SMART'
_computing_data_collection 'BRUKER SMART'
_computing_data_reduction 'BRUKER SAINT'
_computing_molecular_graphics ORTEP
_computing_publication_material 'BRUKER SHELXTL'
_computing_structure_refinement 'SHELXL-97 (Sheldrick, 1997)'
_computing_structure_solution 'SHELXS-97 (Sheldrick, 1990)'
_diffrn_ambient_temperature 295(2)
_diffrn_measured_fraction_theta_full 1.000
_diffrn_measured_fraction_theta_max 1.000
_diffrn_measurement_device_type 'BRUKER SMART APEX'
_diffrn_measurement_method 'OMEGA-PHI SCAN'
_diffrn_radiation_monochromator graphite
_diffrn_radiation_source 'fine-focus sealed tube'
_diffrn_radiation_type MoK\a
_diffrn_radiation_wavelength 0.71073
_diffrn_reflns_av_R_equivalents 0.0256
_diffrn_reflns_av_unetI/netI 0.0199
_diffrn_reflns_limit_h_max 26
_diffrn_reflns_limit_h_min -26
_diffrn_reflns_limit_k_max 14
_diffrn_reflns_limit_k_min -14
_diffrn_reflns_limit_l_max 11
_diffrn_reflns_limit_l_min -9
_diffrn_reflns_number 19175
_diffrn_reflns_theta_full 27.00
_diffrn_reflns_theta_max 27.00
_diffrn_reflns_theta_min 1.98
_exptl_absorpt_coefficient_mu 1.055
_exptl_absorpt_correction_T_max 0.9590
_exptl_absorpt_correction_T_min 0.7289
_exptl_absorpt_correction_type multi-scan
_exptl_absorpt_process_details 'BRUKER SADABS'
_exptl_crystal_colour Orange
_exptl_crystal_density_diffrn 1.759
_exptl_crystal_density_method 'not measured'
_exptl_crystal_description Blocks
_exptl_crystal_F_000 1072
_exptl_crystal_size_max 0.32
_exptl_crystal_size_mid 0.20
_exptl_crystal_size_min 0.04
_refine_diff_density_max 0.695
_refine_diff_density_min -0.419
_refine_diff_density_rms 0.047
_refine_ls_abs_structure_details 'Flack H D (1983), Acta Cryst. A39, 876-881'
_refine_ls_abs_structure_Flack 0.49(3)
_refine_ls_extinction_method none
_refine_ls_goodness_of_fit_ref 1.047
_refine_ls_hydrogen_treatment constr
_refine_ls_matrix_type full
_refine_ls_number_parameters 248
_refine_ls_number_reflns 3925
_refine_ls_number_restraints 1
_refine_ls_restrained_S_all 1.047
_refine_ls_R_factor_all 0.0222
_refine_ls_R_factor_gt 0.0209
_refine_ls_shift/su_max 0.002
_refine_ls_shift/su_mean 0.000
_refine_ls_structure_factor_coef Fsqd
_refine_ls_weighting_details 'calc w=1/[\s^2^(Fo^2^)+(0.0239P)^2^+1.0021P] where P=(Fo^2^+2Fc^2^)/3'
_refine_ls_weighting_scheme calc
_refine_ls_wR_factor_gt 0.0499
_refine_ls_wR_factor_ref 0.0506
_reflns_number_gt 3761
_reflns_number_total 3925
_reflns_threshold_expression >2sigma(I)
_cod_data_source_file c3dt51641e.txt
_cod_data_source_block 1ru
_cod_depositor_comments
;
The following automatic conversions were performed:

'_symmetry_cell_setting' value 'Orthorhombic' changed to
'orthorhombic' according to
/usr/data/users/saulius/automatic-downloads/current/RSC/lib/dictionaries/cif_core.dic
dictionary named 'cif_core.dic' version 2.4.2 from
2011-04-26.

'_exptl_absorpt_correction_type' value 'MULTI-SCAN'
changed to 'multi-scan' according to
/usr/data/users/saulius/automatic-downloads/current/RSC/lib/dictionaries/cif_core.dic
dictionary named 'cif_core.dic' version 2.4.2 from 2011-04-26.

Automatic conversion script
Id: cif_fix_values 2281 2013-09-26 08:29:07Z andrius 
;
_cod_original_sg_symbol_H-M Pna21
_cod_database_code 7028647

loop_
_symmetry_equiv_pos_as_xyz
'x, y, z'
'-x, -y, z+1/2'
'x+1/2, -y+1/2, z'
'-x+1/2, y+1/2, z+1/2'

loop_
_atom_site_label
_atom_site_type_symbol
_atom_site_fract_x
_atom_site_fract_y
_atom_site_fract_z
_atom_site_U_iso_or_equiv
_atom_site_adp_type
_atom_site_occupancy
_atom_site_symmetry_multiplicity
_atom_site_calc_flag
_atom_site_refinement_flags
Cl1 Cl 0.76712(3) 0.39223(6) -0.07724(11) 0.0449(2) Uani 1 1 d .
F6 F 0.97571(10) 0.63937(17) -0.0618(4) 0.0675(5) Uani 1 1 d .
F1 F 0.95337(9) 0.83827(17) -0.0542(4) 0.0680(5) Uani 1 1 d .
N2 N 0.90239(10) 0.2458(2) -0.0823(3) 0.0339(6) Uani 1 1 d .
H2 H 0.9085 0.2632 -0.1825 0.041 Uiso 1 1 calc R
F4 F 0.94372(14) 0.6220(2) 0.1815(3) 0.0880(8) Uani 1 1 d .
F2 F 1.02084(10) 0.7557(2) 0.1172(3) 0.0747(7) Uani 1 1 d .
C13 C 0.89040(13) 0.1332(3) 0.2194(4) 0.0420(7) Uani 1 1 d .
H13A H 0.8705 0.0544 0.2044 0.050 Uiso 1 1 calc R
H13B H 0.8990 0.1424 0.3273 0.050 Uiso 1 1 calc R
C11 C 0.95032(11) 0.1509(3) -0.0378(5) 0.0416(7) Uani 1 1 d .
H11A H 0.9927 0.1724 -0.0773 0.050 Uiso 1 1 calc R
H11B H 0.9378 0.0741 -0.0827 0.050 Uiso 1 1 calc R
C12 C 0.95451(14) 0.1368(3) 0.1337(4) 0.0477(8) Uani 1 1 d .
H12A H 0.9801 0.2034 0.1736 0.057 Uiso 1 1 calc R
H12B H 0.9779 0.0626 0.1556 0.057 Uiso 1 1 calc R
N1 N 0.84328(11) 0.2297(2) 0.1706(3) 0.0342(5) Uani 1 1 d .
C6 C 0.70902(12) 0.1400(3) -0.1532(4) 0.0332(6) Uani 1 1 d .
H6 H 0.6741 0.1906 -0.1741 0.040 Uiso 1 1 calc R
C5 C 0.71143(12) 0.0816(2) -0.0131(3) 0.0280(6) Uani 1 1 d .
C15 C 0.87826(16) 0.3489(3) 0.1583(4) 0.0459(8) Uani 1 1 d .
H15A H 0.9095 0.3558 0.2402 0.055 Uiso 1 1 calc R
H15B H 0.8474 0.4147 0.1682 0.055 Uiso 1 1 calc R
C7 C 0.86417(14) 0.0378(3) -0.3550(4) 0.0469(8) Uani 1 1 d .
H7A H 0.8476 -0.0060 -0.4409 0.070 Uiso 1 1 calc R
H7B H 0.9002 -0.0054 -0.3122 0.070 Uiso 1 1 calc R
H7C H 0.8782 0.1168 -0.3870 0.070 Uiso 1 1 calc R
C4 C 0.76686(12) 0.0072(2) 0.0147(3) 0.0302(5) Uani 1 1 d .
H4 H 0.7710 -0.0310 0.1085 0.036 Uiso 1 1 calc R
C16 C 0.79244(15) 0.2396(4) 0.2885(4) 0.0483(8) Uani 1 1 d .
H16A H 0.8115 0.2672 0.3819 0.072 Uiso 1 1 calc R
H16B H 0.7728 0.1618 0.3041 0.072 Uiso 1 1 calc R
H16C H 0.7600 0.2964 0.2559 0.072 Uiso 1 1 calc R
C1 C 0.75794(12) 0.1253(3) -0.2656(3) 0.0332(6) Uani 1 1 d .
H1 H 0.7543 0.1653 -0.3583 0.040 Uiso 1 1 calc R
C2 C 0.81169(12) 0.0506(3) -0.2370(4) 0.0328(6) Uani 1 1 d .
F5 F 0.87666(10) 0.7041(3) 0.0097(3) 0.0924(10) Uani 1 1 d .
C8 C 0.65834(13) 0.0920(3) 0.1056(3) 0.0365(6) Uani 1 1 d .
H8 H 0.6786 0.0862 0.2061 0.044 Uiso 1 1 calc R
C14 C 0.91299(15) 0.3590(3) 0.0065(4) 0.0443(7) Uani 1 1 d .
H14A H 0.8964 0.4279 -0.0498 0.053 Uiso 1 1 calc R
H14B H 0.9590 0.3711 0.0231 0.053 Uiso 1 1 calc R
F3 F 0.92076(13) 0.8201(2) 0.1874(3) 0.0790(8) Uani 1 1 d .
C9 C 0.61196(17) -0.0142(4) 0.0882(5) 0.0638(11) Uani 1 1 d .
H9A H 0.5917 -0.0108 -0.0100 0.096 Uiso 1 1 calc R
H9B H 0.5793 -0.0102 0.1659 0.096 Uiso 1 1 calc R
H9C H 0.6356 -0.0888 0.0977 0.096 Uiso 1 1 calc R
C10 C 0.62200(19) 0.2120(4) 0.0976(6) 0.0689(12) Uani 1 1 d .
H10A H 0.6522 0.2776 0.1087 0.103 Uiso 1 1 calc R
H10B H 0.5905 0.2154 0.1778 0.103 Uiso 1 1 calc R
H10C H 0.6005 0.2185 0.0011 0.103 Uiso 1 1 calc R
Ru1 Ru 0.803432(7) 0.184837(14) -0.05350(4) 0.02300(5) Uani 1 1 d .
C3 C 0.81508(12) -0.0099(2) -0.0950(3) 0.0343(7) Uani 1 1 d .
H3 H 0.8497 -0.0614 -0.0747 0.041 Uiso 1 1 calc R
P1 P 0.94851(4) 0.72949(7) 0.06327(10) 0.03807(17) Uani 1 1 d .

loop_
_atom_site_aniso_label
_atom_site_aniso_U_11
_atom_site_aniso_U_22
_atom_site_aniso_U_33
_atom_site_aniso_U_23
_atom_site_aniso_U_13
_atom_site_aniso_U_12
Cl1 0.0515(4) 0.0262(3) 0.0571(6) 0.0057(4) 0.0034(4) 0.0067(3)
F6 0.0795(12) 0.0578(10) 0.0651(13) -0.0163(16) 0.0026(16) 0.0135(9)
F1 0.0762(12) 0.0561(11) 0.0717(13) 0.0242(16) 0.0182(18) 0.0171(9)
N2 0.0313(10) 0.0382(11) 0.0321(17) -0.0024(10) 0.0019(9) -0.0074(9)
F4 0.119(2) 0.0633(15) 0.0820(19) 0.0360(14) 0.0170(16) 0.0028(14)
F2 0.0502(11) 0.0824(16) 0.0916(19) -0.0087(14) -0.0254(12) -0.0031(11)
C13 0.0391(14) 0.0525(18) 0.0344(17) 0.0043(15) -0.0094(13) -0.0009(13)
C11 0.0245(10) 0.0507(15) 0.050(2) -0.0055(19) -0.0017(16) -0.0031(10)
C12 0.0309(14) 0.059(2) 0.053(2) 0.0034(17) -0.0091(13) 0.0008(14)
N1 0.0359(12) 0.0393(13) 0.0275(12) -0.0048(11) -0.0008(10) -0.0023(10)
C6 0.0254(12) 0.0406(16) 0.0336(15) -0.0020(13) -0.0049(11) -0.0007(11)
C5 0.0238(11) 0.0285(12) 0.0316(18) -0.0027(10) -0.0005(9) -0.0045(9)
C15 0.0516(18) 0.0382(16) 0.048(2) -0.0156(15) -0.0036(15) -0.0097(14)
C7 0.0404(15) 0.054(2) 0.047(2) -0.0213(16) 0.0113(14) -0.0099(14)
C4 0.0310(13) 0.0239(12) 0.0357(14) 0.0052(11) -0.0016(10) -0.0056(10)
C16 0.0495(17) 0.060(2) 0.0351(18) -0.0075(16) 0.0051(13) -0.0043(15)
C1 0.0338(13) 0.0382(15) 0.0275(14) -0.0012(12) -0.0021(11) -0.0062(11)
C2 0.0313(12) 0.0304(14) 0.0367(16) -0.0101(12) 0.0024(11) -0.0069(11)
F5 0.0418(11) 0.120(2) 0.115(3) -0.0014(17) -0.0103(12) -0.0157(13)
C8 0.0276(12) 0.0451(16) 0.0368(16) -0.0002(13) 0.0058(11) -0.0048(12)
C14 0.0432(15) 0.0374(15) 0.0525(19) -0.0042(14) -0.0011(13) -0.0167(13)
F3 0.1001(19) 0.0673(15) 0.0698(17) -0.0140(13) 0.0241(14) 0.0180(13)
C9 0.0512(19) 0.078(3) 0.062(2) -0.014(2) 0.0212(17) -0.0314(18)
C10 0.054(2) 0.076(3) 0.076(3) 0.008(2) 0.028(2) 0.028(2)
Ru1 0.02326(8) 0.02144(8) 0.02429(9) 0.00008(12) 0.00007(11) -0.00036(6)
C3 0.0296(12) 0.0240(12) 0.049(2) -0.0049(11) -0.0003(11) 0.0008(10)
P1 0.0361(4) 0.0364(4) 0.0417(5) 0.0028(3) -0.0002(3) 0.0015(3)

loop_
_atom_type_symbol
_atom_type_description
_atom_type_scat_dispersion_real
_atom_type_scat_dispersion_imag
_atom_type_scat_source
C C 0.0033 0.0016 'International Tables Vol C Tables 4.2.6.8 and 6.1.1.4'
H H 0.0000 0.0000 'International Tables Vol C Tables 4.2.6.8 and 6.1.1.4'
N N 0.0061 0.0033 'International Tables Vol C Tables 4.2.6.8 and 6.1.1.4'
F F 0.0171 0.0103 'International Tables Vol C Tables 4.2.6.8 and 6.1.1.4'
P P 0.1023 0.0942 'International Tables Vol C Tables 4.2.6.8 and 6.1.1.4'
Cl Cl 0.1484 0.1585 'International Tables Vol C Tables 4.2.6.8 and 6.1.1.4'
Ru Ru -1.2594 0.8363 'International Tables Vol C Tables 4.2.6.8 and 6.1.1.4'

loop_
_geom_angle_atom_site_label_1
_geom_angle_atom_site_label_2
_geom_angle_atom_site_label_3
_geom_angle
C14 N2 C11 110.7(2)
C14 N2 Ru1 109.76(17)
C11 N2 Ru1 112.03(16)
C14 N2 H2 108.1
C11 N2 H2 108.1
Ru1 N2 H2 108.1
N1 C13 C12 113.6(3)
N1 C13 H13A 108.8
C12 C13 H13A 108.8
N1 C13 H13B 108.8
C12 C13 H13B 108.8
H13A C13 H13B 107.7
N2 C11 C12 111.7(3)
N2 C11 H11A 109.3
C12 C11 H11A 109.3
N2 C11 H11B 109.3
C12 C11 H11B 109.3
H11A C11 H11B 107.9
C11 C12 C13 116.4(2)
C11 C12 H12A 108.2
C13 C12 H12A 108.2
C11 C12 H12B 108.2
C13 C12 H12B 108.2
H12A C12 H12B 107.3
C16 N1 C15 109.0(2)
C16 N1 C13 108.1(2)
C15 N1 C13 109.3(2)
C16 N1 Ru1 112.42(18)
C15 N1 Ru1 108.19(18)
C13 N1 Ru1 109.80(18)
C5 C6 C1 122.5(3)
C5 C6 Ru1 73.67(16)
C1 C6 Ru1 70.94(15)
C5 C6 H6 118.8
C1 C6 H6 118.8
Ru1 C6 H6 129.2
C6 C5 C4 116.5(2)
C6 C5 C8 123.2(2)
C4 C5 C8 120.2(2)
C6 C5 Ru1 69.76(15)
C4 C5 Ru1 69.05(14)
C8 C5 Ru1 132.93(19)
N1 C15 C14 110.7(2)
N1 C15 H15A 109.5
C14 C15 H15A 109.5
N1 C15 H15B 109.5
C14 C15 H15B 109.5
H15A C15 H15B 108.1
C2 C7 H7A 109.5
C2 C7 H7B 109.5
H7A C7 H7B 109.5
C2 C7 H7C 109.5
H7A C7 H7C 109.5
H7B C7 H7C 109.5
C3 C4 C5 121.9(3)
C3 C4 Ru1 71.71(15)
C5 C4 Ru1 73.32(15)
C3 C4 H4 119.1
C5 C4 H4 119.1
Ru1 C4 H4 128.2
N1 C16 H16A 109.5
N1 C16 H16B 109.5
H16A C16 H16B 109.5
N1 C16 H16C 109.5
H16A C16 H16C 109.5
H16B C16 H16C 109.5
C2 C1 C6 120.2(3)
C2 C1 Ru1 71.68(16)
C6 C1 Ru1 71.19(16)
C2 C1 H1 119.9
C6 C1 H1 119.9
Ru1 C1 H1 129.7
C1 C2 C3 118.2(2)
C1 C2 C7 120.0(3)
C3 C2 C7 121.8(3)
C1 C2 Ru1 70.98(16)
C3 C2 Ru1 71.02(16)
C7 C2 Ru1 128.67(19)
C5 C8 C9 109.0(3)
C5 C8 C10 112.9(3)
C9 C8 C10 110.9(3)
C5 C8 H8 108.0
C9 C8 H8 108.0
C10 C8 H8 108.0
N2 C14 C15 109.3(2)
N2 C14 H14A 109.8
C15 C14 H14A 109.8
N2 C14 H14B 109.8
C15 C14 H14B 109.8
H14A C14 H14B 108.3
C8 C9 H9A 109.5
C8 C9 H9B 109.5
H9A C9 H9B 109.5
C8 C9 H9C 109.5
H9A C9 H9C 109.5
H9B C9 H9C 109.5
C8 C10 H10A 109.5
C8 C10 H10B 109.5
H10A C10 H10B 109.5
C8 C10 H10C 109.5
H10A C10 H10C 109.5
H10B C10 H10C 109.5
N2 Ru1 C4 129.56(9)
N2 Ru1 C1 113.44(9)
C4 Ru1 C1 79.43(11)
N2 Ru1 C6 149.43(10)
C4 Ru1 C6 66.47(11)
C1 Ru1 C6 37.87(10)
N2 Ru1 N1 71.43(9)
C4 Ru1 N1 94.89(10)
C1 Ru1 N1 174.09(9)
C6 Ru1 N1 138.04(10)
N2 Ru1 C3 100.50(9)
C4 Ru1 C3 37.24(10)
C1 Ru1 C3 67.10(11)
C6 Ru1 C3 79.01(11)
N1 Ru1 C3 109.26(10)
N2 Ru1 C2 92.91(9)
C4 Ru1 C2 67.86(11)
C1 Ru1 C2 37.34(10)
C6 Ru1 C2 67.84(10)
N1 Ru1 C2 141.59(10)
C3 Ru1 C2 37.68(11)
N2 Ru1 C5 167.16(9)
C4 Ru1 C5 37.62(9)
C1 Ru1 C5 67.64(10)
C6 Ru1 C5 36.57(11)
N1 Ru1 C5 106.84(9)
C3 Ru1 C5 67.70(9)
C2 Ru1 C5 80.73(9)
N2 Ru1 Cl1 89.26(6)
C4 Ru1 Cl1 140.07(7)
C1 Ru1 Cl1 94.47(8)
C6 Ru1 Cl1 84.50(9)
N1 Ru1 Cl1 88.85(7)
C3 Ru1 Cl1 161.35(8)
C2 Ru1 Cl1 126.80(8)
C5 Ru1 Cl1 103.49(7)
C4 C3 C2 120.6(2)
C4 C3 Ru1 71.05(15)
C2 C3 Ru1 71.30(15)
C4 C3 H3 119.7
C2 C3 H3 119.7
Ru1 C3 H3 130.7
F5 P1 F4 90.24(16)
F5 P1 F6 90.75(14)
F4 P1 F6 90.43(15)
F5 P1 F3 88.80(15)
F4 P1 F3 89.90(16)
F6 P1 F3 179.44(17)
F5 P1 F1 89.96(14)
F4 P1 F1 179.48(19)
F6 P1 F1 90.05(16)
F3 P1 F1 89.62(15)
F5 P1 F2 179.78(16)
F4 P1 F2 89.93(15)
F6 P1 F2 89.39(13)
F3 P1 F2 91.06(15)
F1 P1 F2 89.86(13)

loop_
_geom_bond_atom_site_label_1
_geom_bond_atom_site_label_2
_geom_bond_distance
Cl1 Ru1 2.4178(6)
F6 P1 1.586(3)
F1 P1 1.587(3)
N2 C14 1.489(4)
N2 C11 1.493(4)
N2 Ru1 2.163(2)
N2 H2 0.9100
F4 P1 1.580(2)
F2 P1 1.591(2)
C13 N1 1.504(4)
C13 C12 1.522(4)
C13 H13A 0.9700
C13 H13B 0.9700
C11 C12 1.518(5)
C11 H11A 0.9700
C11 H11B 0.9700
C12 H12A 0.9700
C12 H12B 0.9700
N1 C16 1.478(4)
N1 C15 1.505(4)
N1 Ru1 2.192(2)
C6 C5 1.392(4)
C6 C1 1.421(4)
C6 Ru1 2.192(3)
C6 H6 0.9300
C5 C4 1.428(4)
C5 C8 1.517(4)
C5 Ru1 2.241(2)
C15 C14 1.519(5)
C15 H15A 0.9700
C15 H15B 0.9700
C7 C2 1.505(4)
C7 H7A 0.9600
C7 H7B 0.9600
C7 H7C 0.9600
C4 C3 1.398(4)
C4 Ru1 2.185(3)
C4 H4 0.9300
C16 H16A 0.9600
C16 H16B 0.9600
C16 H16C 0.9600
C1 C2 1.404(4)
C1 Ru1 2.188(3)
C1 H1 0.9300
C2 C3 1.418(4)
C2 Ru1 2.197(3)
F5 P1 1.580(2)
C8 C9 1.521(4)
C8 C10 1.524(4)
C8 H8 0.9800
C14 H14A 0.9700
C14 H14B 0.9700
F3 P1 1.587(2)
C9 H9A 0.9600
C9 H9B 0.9600
C9 H9C 0.9600
C10 H10A 0.9600
C10 H10B 0.9600
C10 H10C 0.9600
Ru1 C3 2.194(3)
C3 H3 0.9300

loop_
_geom_torsion_atom_site_label_1
_geom_torsion_atom_site_label_2
_geom_torsion_atom_site_label_3
_geom_torsion_atom_site_label_4
_geom_torsion
C14 N2 C11 C12 48.6(3)
Ru1 N2 C11 C12 -74.3(3)
N2 C11 C12 C13 44.7(4)
N1 C13 C12 C11 -45.8(4)
C12 C13 N1 C16 -163.9(3)
C12 C13 N1 C15 -45.4(3)
C12 C13 N1 Ru1 73.1(3)
C1 C6 C5 C4 1.4(4)
Ru1 C6 C5 C4 -52.4(2)
C1 C6 C5 C8 -177.4(3)
Ru1 C6 C5 C8 128.8(3)
C1 C6 C5 Ru1 53.8(2)
C16 N1 C15 C14 -159.8(3)
C13 N1 C15 C14 82.3(3)
Ru1 N1 C15 C14 -37.3(3)
C6 C5 C4 C3 -2.4(4)
C8 C5 C4 C3 176.5(2)
Ru1 C5 C4 C3 -55.1(2)
C6 C5 C4 Ru1 52.8(2)
C8 C5 C4 Ru1 -128.4(2)
C5 C6 C1 C2 -0.7(4)
Ru1 C6 C1 C2 54.4(2)
C5 C6 C1 Ru1 -55.1(2)
C6 C1 C2 C3 0.7(4)
Ru1 C1 C2 C3 54.9(2)
C6 C1 C2 C7 -178.5(3)
Ru1 C1 C2 C7 -124.3(2)
C6 C1 C2 Ru1 -54.1(2)
C6 C5 C8 C9 94.9(3)
C4 C5 C8 C9 -83.9(3)
Ru1 C5 C8 C9 -172.5(2)
C6 C5 C8 C10 -28.8(4)
C4 C5 C8 C10 152.4(3)
Ru1 C5 C8 C10 63.7(4)
C11 N2 C14 C15 -84.3(3)
Ru1 N2 C14 C15 39.8(3)
N1 C15 C14 N2 -1.0(4)
C14 N2 Ru1 C4 -127.8(2)
C11 N2 Ru1 C4 -4.3(3)
C14 N2 Ru1 C1 136.6(2)
C11 N2 Ru1 C1 -100.0(2)
C14 N2 Ru1 C6 119.9(2)
C11 N2 Ru1 C6 -116.7(3)
C14 N2 Ru1 N1 -47.0(2)
C11 N2 Ru1 N1 76.4(2)
C14 N2 Ru1 C3 -154.0(2)
C11 N2 Ru1 C3 -30.5(2)
C14 N2 Ru1 C2 168.8(2)
C11 N2 Ru1 C2 -67.7(2)
C14 N2 Ru1 C5 -131.3(4)
C11 N2 Ru1 C5 -7.9(5)
C14 N2 Ru1 Cl1 42.02(19)
C11 N2 Ru1 Cl1 165.5(2)
C3 C4 Ru1 N2 -45.9(2)
C5 C4 Ru1 N2 -178.69(14)
C3 C4 Ru1 C1 65.88(17)
C5 C4 Ru1 C1 -66.93(16)
C3 C4 Ru1 C6 103.26(19)
C5 C4 Ru1 C6 -29.55(15)
C3 C4 Ru1 N1 -115.76(16)
C5 C4 Ru1 N1 111.42(16)
C5 C4 Ru1 C3 -132.8(2)
C3 C4 Ru1 C2 28.75(15)
C5 C4 Ru1 C2 -104.06(17)
C3 C4 Ru1 C5 132.8(2)
C3 C4 Ru1 Cl1 150.18(13)
C5 C4 Ru1 Cl1 17.4(2)
C2 C1 Ru1 N2 61.50(18)
C6 C1 Ru1 N2 -166.24(17)
C2 C1 Ru1 C4 -67.21(17)
C6 C1 Ru1 C4 65.06(18)
C2 C1 Ru1 C6 -132.3(3)
C2 C1 Ru1 N1 -83.3(9)
C6 C1 Ru1 N1 48.9(10)
C2 C1 Ru1 C3 -30.37(16)
C6 C1 Ru1 C3 101.90(19)
C6 C1 Ru1 C2 132.3(3)
C2 C1 Ru1 C5 -104.60(18)
C6 C1 Ru1 C5 27.66(16)
C2 C1 Ru1 Cl1 152.64(15)
C6 C1 Ru1 Cl1 -75.10(17)
C5 C6 Ru1 N2 159.31(18)
C1 C6 Ru1 N2 25.4(3)
C5 C6 Ru1 C4 30.35(15)
C1 C6 Ru1 C4 -103.54(19)
C5 C6 Ru1 C1 133.9(2)
C5 C6 Ru1 N1 -39.4(2)
C1 C6 Ru1 N1 -173.33(16)
C5 C6 Ru1 C3 67.23(16)
C1 C6 Ru1 C3 -66.67(18)
C5 C6 Ru1 C2 104.90(18)
C1 C6 Ru1 C2 -28.99(17)
C1 C6 Ru1 C5 -133.9(2)
C5 C6 Ru1 Cl1 -121.55(15)
C1 C6 Ru1 Cl1 104.56(17)
C16 N1 Ru1 N2 165.7(2)
C15 N1 Ru1 N2 45.31(18)
C13 N1 Ru1 N2 -73.90(18)
C16 N1 Ru1 C4 -64.1(2)
C15 N1 Ru1 C4 175.53(19)
C13 N1 Ru1 C4 56.31(19)
C16 N1 Ru1 C1 -48.2(10)
C15 N1 Ru1 C1 -168.6(9)
C13 N1 Ru1 C1 72.2(9)
C16 N1 Ru1 C6 -4.4(3)
C15 N1 Ru1 C6 -124.8(2)
C13 N1 Ru1 C6 116.0(2)
C16 N1 Ru1 C3 -99.3(2)
C15 N1 Ru1 C3 140.26(19)
C13 N1 Ru1 C3 21.1(2)
C16 N1 Ru1 C2 -124.0(2)
C15 N1 Ru1 C2 115.6(2)
C13 N1 Ru1 C2 -3.6(3)
C16 N1 Ru1 C5 -27.6(2)
C15 N1 Ru1 C5 -148.05(19)
C13 N1 Ru1 C5 92.74(19)
C16 N1 Ru1 Cl1 76.1(2)
C15 N1 Ru1 Cl1 -44.30(18)
C13 N1 Ru1 Cl1 -163.51(18)
C1 C2 Ru1 N2 -126.16(16)
C3 C2 Ru1 N2 103.47(15)
C7 C2 Ru1 N2 -12.5(3)
C1 C2 Ru1 C4 101.93(17)
C3 C2 Ru1 C4 -28.44(14)
C7 C2 Ru1 C4 -144.4(3)
C3 C2 Ru1 C1 -130.4(2)
C7 C2 Ru1 C1 113.6(4)
C1 C2 Ru1 C6 29.38(16)
C3 C2 Ru1 C6 -101.00(17)
C7 C2 Ru1 C6 143.0(3)
C1 C2 Ru1 N1 170.52(15)
C3 C2 Ru1 N1 40.2(2)
C7 C2 Ru1 N1 -75.9(3)
C1 C2 Ru1 C3 130.4(2)
C7 C2 Ru1 C3 -116.0(3)
C1 C2 Ru1 C5 65.06(16)
C3 C2 Ru1 C5 -65.31(15)
C7 C2 Ru1 C5 178.7(3)
C1 C2 Ru1 Cl1 -34.91(18)
C3 C2 Ru1 Cl1 -165.28(11)
C7 C2 Ru1 Cl1 78.7(3)
C6 C5 Ru1 N2 -126.1(4)
C4 C5 Ru1 N2 4.5(5)
C8 C5 Ru1 N2 116.9(4)
C6 C5 Ru1 C4 -130.6(2)
C8 C5 Ru1 C4 112.3(3)
C6 C5 Ru1 C1 -28.58(17)
C4 C5 Ru1 C1 102.05(18)
C8 C5 Ru1 C1 -145.6(3)
C4 C5 Ru1 C6 130.6(2)
C8 C5 Ru1 C6 -117.1(3)
C6 C5 Ru1 N1 153.66(16)
C4 C5 Ru1 N1 -75.71(17)
C8 C5 Ru1 N1 36.6(3)
C6 C5 Ru1 C3 -101.96(18)
C4 C5 Ru1 C3 28.67(16)
C8 C5 Ru1 C3 141.0(3)
C6 C5 Ru1 C2 -65.07(17)
C4 C5 Ru1 C2 65.56(17)
C8 C5 Ru1 C2 177.9(3)
C6 C5 Ru1 Cl1 60.74(16)
C4 C5 Ru1 Cl1 -168.63(15)
C8 C5 Ru1 Cl1 -56.3(3)
C5 C4 C3 C2 2.5(4)
Ru1 C4 C3 C2 -53.3(2)
C5 C4 C3 Ru1 55.8(2)
C1 C2 C3 C4 -1.6(4)
C7 C2 C3 C4 177.6(3)
Ru1 C2 C3 C4 53.2(2)
C1 C2 C3 Ru1 -54.8(2)
C7 C2 C3 Ru1 124.3(3)
N2 Ru1 C3 C4 145.75(16)
C1 Ru1 C3 C4 -103.10(17)
C6 Ru1 C3 C4 -65.37(17)
N1 Ru1 C3 C4 71.90(17)
C2 Ru1 C3 C4 -133.2(2)
C5 Ru1 C3 C4 -28.95(15)
Cl1 Ru1 C3 C4 -93.7(3)
N2 Ru1 C3 C2 -81.04(15)
C4 Ru1 C3 C2 133.2(2)
C1 Ru1 C3 C2 30.11(14)
C6 Ru1 C3 C2 67.84(15)
N1 Ru1 C3 C2 -154.89(14)
C5 Ru1 C3 C2 104.26(16)
Cl1 Ru1 C3 C2 39.5(3)
